data_7208199
loop_
_publ_author_name
'Xie, Zai-Lai'
'Feng, Mei-Ling'
'Tan, Bin'
'Huang, Xiao-Ying'

_publ_section_title
;
 The multifunctional roles of the ionic liquid [Bmim][BF4] in the creation
 of cadmium metal--organic frameworks
;
_journal_issue 15
_journal_name_full CrystEngComm
_journal_page_first 4894
_journal_paper_doi 10.1039/c2ce25169h
_journal_volume 14
_journal_year 2012
_chemical_formula_moiety 'C42 H37 Cd3 F N7 O8 B1 F4'
_chemical_formula_sum 'C42 H37 B Cd3 F5 N7 O8'
_chemical_formula_weight 1210.80
_chemical_melting_point 'C42 H37 Cd3 F N7 O8, B1 F4'
_space_group_IT_number 40
_symmetry_cell_setting orthorhombic
_symmetry_space_group_name_Hall 'A 2 -2a'
_symmetry_space_group_name_H-M 'A m a 2'
_atom_sites_solution_hydrogens geom
_atom_sites_solution_primary direct
_atom_sites_solution_secondary difmap
_audit_creation_method SHELXL-97
_cell_angle_alpha 90.00
_cell_angle_beta 90.00
_cell_angle_gamma 90.00
_cell_formula_units_Z 4
_cell_length_a 20.6365(4)
_cell_length_b 18.1133(4)
_cell_length_c 12.6984(2)
_cell_measurement_reflns_used 12652
_cell_measurement_temperature 293(2)
_cell_measurement_theta_max 28.8431
_cell_measurement_theta_min 2.4510
_cell_volume 4746.60(16)
_computing_cell_refinement
;
CrysAlisPro, Oxford Diffraction Ltd.,
Version 1.171.33.66
;
_computing_data_collection
;
CrysAlisPro, Oxford Diffraction Ltd.,
Version 1.171.33.66
;
_computing_data_reduction
;
CrysAlisPro, Oxford Diffraction Ltd.,
Version 1.171.33.66
;
_computing_molecular_graphics 'DIAMOND. Version 3.0. Crystal Impact'
_computing_publication_material 'Windows Word 2003'
_computing_structure_refinement 'SHELXL-97 (Sheldrick, 1997)'
_computing_structure_solution 'SHELXS-97 (Sheldrick, 1990)'
_diffrn_ambient_temperature 293(2)
_diffrn_detector_area_resol_mean 16.2083
_diffrn_measured_fraction_theta_full 0.996
_diffrn_measured_fraction_theta_max 0.996
_diffrn_measurement_device_type 'Xcalibur, Eos'
_diffrn_measurement_method '\w scans'
_diffrn_radiation_monochromator graphite
_diffrn_radiation_source 'fine-focus sealed tube'
_diffrn_radiation_type MoK\a
_diffrn_radiation_wavelength 0.71073
_diffrn_reflns_av_R_equivalents 0.0145
_diffrn_reflns_av_sigmaI/netI 0.0167
_diffrn_reflns_limit_h_max 25
_diffrn_reflns_limit_h_min -24
_diffrn_reflns_limit_k_max 22
_diffrn_reflns_limit_k_min -13
_diffrn_reflns_limit_l_max 15
_diffrn_reflns_limit_l_min -15
_diffrn_reflns_number 10835
_diffrn_reflns_theta_full 25.99
_diffrn_reflns_theta_max 25.99
_diffrn_reflns_theta_min 2.78
_exptl_absorpt_coefficient_mu 1.408
_exptl_absorpt_correction_T_max 1.00000
_exptl_absorpt_correction_T_min 0.71057
_exptl_absorpt_correction_type multi-scan
_exptl_absorpt_process_details
;
CrysAlisPro, Oxford Diffraction Ltd.,
Version 1.171.33.66 (release 28-04-2010 CrysAlis171 .NET)
(compiled Apr 28 2010,14:27:37)
Empirical absorption correction using spherical harmonics,
implemented in SCALE3 ABSPACK scaling algorithm.
;
_exptl_crystal_colour yellow
_exptl_crystal_density_diffrn 1.694
_exptl_crystal_density_method 'not measured'
_exptl_crystal_description block
_exptl_crystal_F_000 2384
_exptl_crystal_size_max 0.20
_exptl_crystal_size_mid 0.16
_exptl_crystal_size_min 0.12
_refine_diff_density_max 0.930
_refine_diff_density_min -0.825
_refine_diff_density_rms 0.099
_refine_ls_abs_structure_details 'Flack H D (1983), Acta Cryst. A39, 876-881'
_refine_ls_abs_structure_Flack 0.02(4)
_refine_ls_extinction_method none
_refine_ls_goodness_of_fit_ref 1.072
_refine_ls_hydrogen_treatment constr
_refine_ls_matrix_type full
_refine_ls_number_parameters 409
_refine_ls_number_reflns 4665
_refine_ls_number_restraints 1081
_refine_ls_restrained_S_all 1.074
_refine_ls_R_factor_all 0.0348
_refine_ls_R_factor_gt 0.0331
_refine_ls_shift/su_max 0.001
_refine_ls_shift/su_mean 0.000
_refine_ls_structure_factor_coef Fsqd
_refine_ls_weighting_details 'calc w=1/[\s^2^(Fo^2^)+(0.0510P)^2^+19.4920P] where P=(Fo^2^+2Fc^2^)/3'
_refine_ls_weighting_scheme calc
_refine_ls_wR_factor_gt 0.0874
_refine_ls_wR_factor_ref 0.0882
_reflns_number_gt 4484
_reflns_number_total 4665
_reflns_threshold_expression >2sigma(I)
_cod_data_source_file c2ce25169h.txt
_cod_data_source_block compound-1
_cod_database_code 7208199

loop_
_symmetry_equiv_pos_as_xyz
'x, y, z'
'-x, -y, z'
'-x+1/2, y, z'
'x+1/2, -y, z'
'x, y+1/2, z+1/2'
'-x, -y+1/2, z+1/2'
'-x+1/2, y+1/2, z+1/2'
'x+1/2, -y+1/2, z+1/2'

loop_
_atom_site_label
_atom_site_type_symbol
_atom_site_fract_x
_atom_site_fract_y
_atom_site_fract_z
_atom_site_U_iso_or_equiv
_atom_site_adp_type
_atom_site_occupancy
_atom_site_symmetry_multiplicity
_atom_site_calc_flag
_atom_site_refinement_flags
_atom_site_disorder_assembly
_atom_site_disorder_group
Cd1 Cd 0.339689(14) 0.684399(17) 0.45573(10) 0.02226(9) Uani 1 1 d . . .
Cd2 Cd 0.2500 0.67072(3) 0.73003(10) 0.02818(13) Uani 1 2 d S . .
F1 F 0.2500 0.6618(2) 0.5541(3) 0.0249(8) Uani 1 2 d S . .
O1 O 0.3608(2) 0.6665(3) 0.7404(5) 0.0629(13) Uani 1 1 d U A .
O2 O 0.3984(2) 0.7230(3) 0.5958(3) 0.0562(13) Uani 1 1 d . A .
N1 N 0.5678(2) 0.7790(3) 0.8620(4) 0.0351(10) Uani 1 1 d . . .
C1 C 0.4009(3) 0.7045(4) 0.6887(5) 0.0463(12) Uani 1 1 d U . .
C2 C 0.4606(3) 0.7293(3) 0.7506(4) 0.0402(12) Uani 1 1 d U A .
C3 C 0.4835(3) 0.6902(3) 0.8360(5) 0.0405(12) Uani 1 1 d U . .
H3A H 0.4631 0.6472 0.8582 0.049 Uiso 1 1 calc R A .
C4 C 0.5373(3) 0.7167(4) 0.8875(5) 0.0403(12) Uani 1 1 d U A .
H4A H 0.5535 0.6894 0.9437 0.048 Uiso 1 1 calc R . .
C5 C 0.5457(3) 0.8160(3) 0.7785(5) 0.0428(13) Uani 1 1 d U A .
H5A H 0.5674 0.8586 0.7576 0.051 Uiso 1 1 calc R . .
C6 C 0.4922(3) 0.7937(4) 0.7221(5) 0.0469(12) Uani 1 1 d U . .
H6A H 0.4774 0.8215 0.6655 0.056 Uiso 1 1 calc R A .
O3 O 0.3056(5) 0.6356(6) 0.2991(7) 0.032(2) Uani 0.50 1 d P . .
O4 O 0.2020(6) 0.6693(7) 0.2923(9) 0.043(3) Uani 0.50 1 d PU . .
C7 C 0.2500 0.6546(5) 0.2523(6) 0.0453(17) Uani 1 2 d SU . .
C8 C 0.2500 0.6650(5) 0.1338(8) 0.0551(19) Uani 1 2 d SDU . .
C9 C 0.1959(4) 0.6379(5) 0.0779(7) 0.052(2) Uani 0.50 1 d PDU . .
H9A H 0.1608 0.6146 0.1149 0.062 Uiso 0.50 1 d PR A .
C10 C 0.1982(4) 0.6460(5) -0.0319(8) 0.054(2) Uani 0.50 1 d PDU . .
H10A H 0.1616 0.6276 -0.0706 0.065 Uiso 0.50 1 d PR . .
N2 N 0.2500 0.6783(5) -0.0836(8) 0.073(3) Uani 1 2 d SDU . .
C11 C 0.2972(4) 0.7012(6) -0.0224(8) 0.061(2) Uani 0.50 1 d PDU . .
H11A H 0.3323 0.7225 -0.0615 0.073 Uiso 0.50 1 d PR . .
C12 C 0.3021(4) 0.6973(6) 0.0853(8) 0.063(2) Uani 0.50 1 d PDU . .
H12A H 0.3348 0.7256 0.1207 0.075 Uiso 0.50 1 d PR A .
O5 O 0.3035(2) 0.7993(3) 0.4231(4) 0.0574(13) Uani 1 1 d U A .
N3 N 0.2500 1.0453(4) 0.2716(5) 0.0343(14) Uani 1 2 d S . .
C13 C 0.2500 0.8267(5) 0.4057(9) 0.0452(17) Uani 1 2 d SU . .
C14 C 0.2500 0.9024(5) 0.3563(8) 0.0466(17) Uani 1 2 d SU . .
C15 C 0.1944(4) 0.9398(5) 0.3385(8) 0.0701(19) Uani 1 1 d U . .
H15A H 0.1536 0.9160 0.3506 0.084 Uiso 1 1 d R A .
C16 C 0.1965(3) 1.0109(4) 0.2985(8) 0.0676(18) Uani 1 1 d U A .
H16A H 0.1561 1.0363 0.2891 0.081 Uiso 1 1 d R . .
N4A N 0.3752(7) 0.5582(19) 0.4793(17) 0.043(4) Uani 0.50 1 d PD A 1
C17A C 0.3795(7) 0.5119(7) 0.4082(15) 0.0713(16) Uani 0.50 1 d PDU A 1
H17A H 0.3703 0.5277 0.3402 0.086 Uiso 0.50 1 calc PR A 1
C18A C 0.3967(6) 0.4391(7) 0.4204(13) 0.0730(16) Uani 0.50 1 d PDU A 1
H18A H 0.3989 0.4081 0.3622 0.088 Uiso 0.50 1 calc PR A 1
C19A C 0.4108(6) 0.4124(8) 0.5192(11) 0.0728(16) Uani 0.50 1 d PDU A 1
C20A C 0.4057(7) 0.4649(9) 0.5973(14) 0.0742(17) Uani 0.50 1 d PDU A 1
H20A H 0.4142 0.4514 0.6665 0.089 Uiso 0.50 1 calc PR A 1
C21A C 0.3891(7) 0.5335(9) 0.5772(15) 0.0708(16) Uani 0.50 1 d PDU A 1
H21A H 0.3869 0.5667 0.6330 0.085 Uiso 0.50 1 calc PR A 1
C22A C 0.4300(9) 0.3355(10) 0.5399(17) 0.081(2) Uani 0.50 1 d PDU A 1
H22A H 0.4369 0.3290 0.6141 0.122 Uiso 0.50 1 calc PR A 1
H22B H 0.4692 0.3246 0.5025 0.122 Uiso 0.50 1 calc PR A 1
H22C H 0.3962 0.3028 0.5167 0.122 Uiso 0.50 1 calc PR A 1
N4B N 0.3560(9) 0.562(2) 0.4788(14) 0.043(4) Uani 0.50 1 d PD A 2
C17B C 0.3053(8) 0.5111(7) 0.4741(11) 0.0713(16) Uani 0.50 1 d PDU A 2
H17B H 0.2646 0.5271 0.4524 0.086 Uiso 0.50 1 calc PR A 2
C18B C 0.3135(8) 0.4380(7) 0.5004(9) 0.0730(16) Uani 0.50 1 d PDU A 2
H18B H 0.2782 0.4063 0.4959 0.088 Uiso 0.50 1 calc PR A 2
C19B C 0.3719(7) 0.4104(9) 0.5329(9) 0.0728(16) Uani 0.50 1 d PDU A 2
C20B C 0.4233(9) 0.4585(9) 0.5388(11) 0.0742(17) Uani 0.50 1 d PDU A 2
H20B H 0.4640 0.4425 0.5605 0.089 Uiso 0.50 1 calc PR A 2
C21B C 0.4124(10) 0.5326(9) 0.5110(13) 0.0708(16) Uani 0.50 1 d PDU A 2
H21B H 0.4477 0.5644 0.5153 0.085 Uiso 0.50 1 calc PR A 2
C22B C 0.3682(11) 0.3253(10) 0.5581(15) 0.081(2) Uani 0.50 1 d PDU A 2
H22D H 0.3246 0.3082 0.5481 0.122 Uiso 0.50 1 calc PR A 2
H22E H 0.3811 0.3169 0.6297 0.122 Uiso 0.50 1 calc PR A 2
H22F H 0.3968 0.2989 0.5117 0.122 Uiso 0.50 1 calc PR A 2
N5 N 0.2683(4) 0.7998(5) 0.7246(8) 0.039(2) Uani 0.50 1 d PD . .
C23 C 0.3272(7) 0.8261(8) 0.7621(10) 0.057(2) Uani 0.50 1 d PDU . .
H23A H 0.3521 0.7953 0.8044 0.068 Uiso 0.50 1 calc PR A .
C24 C 0.3502(7) 0.8949(8) 0.7398(11) 0.060(2) Uani 0.50 1 d PDU A .
H24A H 0.3896 0.9118 0.7659 0.071 Uiso 0.50 1 calc PR . .
C25 C 0.3101(8) 0.9389(9) 0.6743(11) 0.068(3) Uani 0.50 1 d PDU . .
C26 C 0.2500 0.9141(6) 0.6367(9) 0.0623(19) Uani 1 2 d SDU . .
H26A H 0.2321 0.9463 0.5896 0.075 Uiso 0.50 1 d PR . .
C27 C 0.2342(6) 0.8457(7) 0.6642(9) 0.056(2) Uani 0.50 1 d PDU . .
H27A H 0.1956 0.8302 0.6342 0.068 Uiso 0.50 1 d PR A .
C28 C 0.3378(9) 1.0122(10) 0.6407(17) 0.080(4) Uani 0.50 1 d PU A .
H28A H 0.3784 1.0202 0.6759 0.120 Uiso 0.50 1 calc PR . .
H28B H 0.3081 1.0509 0.6589 0.120 Uiso 0.50 1 calc PR . .
H28C H 0.3446 1.0120 0.5659 0.120 Uiso 0.50 1 calc PR . .
B1 B 0.5158(9) 0.4931(10) 0.0447(15) 0.265(8) Uani 0.50 1 d PDU . 1
F2 F 0.4883(15) 0.5633(12) 0.035(2) 0.239(8) Uani 0.50 1 d PDU . 1
F3 F 0.5637(11) 0.4841(17) -0.032(2) 0.276(9) Uani 0.50 1 d PDU . 1
F4 F 0.4683(14) 0.4392(15) 0.031(2) 0.259(9) Uani 0.50 1 d PDU . 1
F5 F 0.5427(12) 0.4862(16) 0.1453(17) 0.280(9) Uani 0.50 1 d PDU . 1

loop_
_atom_site_aniso_label
_atom_site_aniso_U_11
_atom_site_aniso_U_22
_atom_site_aniso_U_33
_atom_site_aniso_U_23
_atom_site_aniso_U_13
_atom_site_aniso_U_12
Cd1 0.01835(14) 0.03115(16) 0.01729(15) 0.00382(14) 0.00060(14) -0.00218(12)
Cd2 0.0384(3) 0.0311(2) 0.0151(2) 0.0043(2) 0.000 0.000
F1 0.0225(19) 0.035(2) 0.0172(18) 0.0001(15) 0.000 0.000
O1 0.050(2) 0.088(3) 0.050(3) 0.031(2) -0.020(2) -0.036(2)
O2 0.058(3) 0.079(3) 0.032(2) 0.014(2) -0.022(2) -0.036(3)
N1 0.022(2) 0.053(3) 0.030(2) -0.002(2) -0.0068(18) -0.003(2)
C1 0.042(2) 0.056(3) 0.041(2) 0.011(2) -0.013(2) -0.018(2)
C2 0.034(2) 0.056(3) 0.030(2) 0.007(2) -0.0105(19) -0.016(2)
C3 0.037(3) 0.052(3) 0.033(2) 0.008(2) -0.012(2) -0.017(2)
C4 0.035(2) 0.051(3) 0.035(2) 0.010(2) -0.014(2) -0.011(2)
C5 0.037(3) 0.054(3) 0.037(3) 0.011(2) -0.010(2) -0.016(2)
C6 0.045(2) 0.058(2) 0.038(2) 0.014(2) -0.016(2) -0.015(2)
O3 0.046(5) 0.033(5) 0.016(4) -0.005(4) -0.009(3) 0.013(4)
O4 0.045(4) 0.055(5) 0.030(4) -0.002(4) 0.010(3) 0.006(4)
C7 0.059(3) 0.051(3) 0.026(3) -0.003(3) 0.000 0.000
C8 0.075(4) 0.058(4) 0.032(3) -0.003(3) 0.000 0.000
C9 0.066(4) 0.056(4) 0.034(4) 0.000(4) 0.006(4) -0.001(4)
C10 0.071(4) 0.057(4) 0.035(4) -0.001(4) 0.005(4) 0.005(4)
N2 0.100(5) 0.072(4) 0.049(4) 0.010(3) 0.000 0.000
C11 0.078(4) 0.066(4) 0.039(4) -0.002(4) 0.011(4) -0.018(4)
C12 0.080(5) 0.067(4) 0.042(4) -0.001(4) 0.007(4) -0.013(4)
O5 0.045(2) 0.044(2) 0.084(3) 0.028(2) 0.011(2) 0.0082(18)
N3 0.038(3) 0.035(3) 0.030(3) 0.009(3) 0.000 0.000
C13 0.042(3) 0.038(3) 0.056(3) 0.008(3) 0.000 0.000
C14 0.041(3) 0.041(3) 0.057(4) 0.010(3) 0.000 0.000
C15 0.047(3) 0.055(3) 0.109(4) 0.033(3) -0.011(3) -0.011(3)
C16 0.037(3) 0.056(3) 0.109(4) 0.037(3) -0.008(3) -0.006(3)
N4A 0.042(10) 0.037(4) 0.050(4) 0.005(3) 0.012(6) 0.020(9)
C17A 0.082(3) 0.058(3) 0.075(3) 0.003(3) -0.001(3) 0.000(3)
C18A 0.084(3) 0.059(3) 0.077(3) 0.000(3) -0.001(3) 0.000(3)
C19A 0.083(3) 0.058(3) 0.077(3) 0.003(3) -0.001(3) 0.001(3)
C20A 0.084(3) 0.061(3) 0.078(3) 0.003(3) -0.001(3) 0.003(3)
C21A 0.080(3) 0.058(3) 0.074(3) 0.003(3) -0.002(3) 0.001(3)
C22A 0.093(4) 0.065(4) 0.087(4) 0.002(4) 0.000(4) 0.007(4)
N4B 0.042(10) 0.037(4) 0.050(4) 0.005(3) 0.012(6) 0.020(9)
C17B 0.082(3) 0.058(3) 0.075(3) 0.003(3) -0.001(3) 0.000(3)
C18B 0.084(3) 0.059(3) 0.077(3) 0.000(3) -0.001(3) 0.000(3)
C19B 0.083(3) 0.058(3) 0.077(3) 0.003(3) -0.001(3) 0.001(3)
C20B 0.084(3) 0.061(3) 0.078(3) 0.003(3) -0.001(3) 0.003(3)
C21B 0.080(3) 0.058(3) 0.074(3) 0.003(3) -0.002(3) 0.001(3)
C22B 0.093(4) 0.065(4) 0.087(4) 0.002(4) 0.000(4) 0.007(4)
N5 0.028(6) 0.049(4) 0.039(4) 0.000(5) -0.001(4) -0.009(3)
C23 0.057(4) 0.056(4) 0.056(4) 0.001(3) -0.005(3) -0.007(3)
C24 0.060(4) 0.059(4) 0.060(4) 0.001(3) -0.005(3) -0.008(3)
C25 0.074(5) 0.063(4) 0.068(5) -0.001(4) 0.002(4) -0.002(4)
C26 0.069(4) 0.055(3) 0.063(4) 0.001(3) 0.000 0.000
C27 0.061(4) 0.052(4) 0.056(4) -0.001(4) -0.004(4) -0.007(4)
C28 0.090(7) 0.070(6) 0.081(6) 0.002(6) -0.002(6) -0.005(6)
B1 0.266(9) 0.260(9) 0.268(9) 0.000(6) -0.001(6) 0.000(6)
F2 0.243(11) 0.226(10) 0.248(10) 0.009(7) -0.003(8) -0.009(8)
F3 0.276(11) 0.273(11) 0.279(11) -0.003(8) 0.005(8) 0.000(8)
F4 0.267(11) 0.244(11) 0.265(10) -0.007(8) -0.001(8) 0.000(8)
F5 0.282(11) 0.280(11) 0.279(11) 0.002(8) -0.006(8) 0.006(8)

loop_
_atom_type_symbol
_atom_type_description
_atom_type_scat_dispersion_real
_atom_type_scat_dispersion_imag
_atom_type_scat_source
C C 0.0033 0.0016 'International Tables Vol C Tables 4.2.6.8 and 6.1.1.4'
H H 0.0000 0.0000 'International Tables Vol C Tables 4.2.6.8 and 6.1.1.4'
B B 0.0013 0.0007 'International Tables Vol C Tables 4.2.6.8 and 6.1.1.4'
N N 0.0061 0.0033 'International Tables Vol C Tables 4.2.6.8 and 6.1.1.4'
O O 0.0106 0.0060 'International Tables Vol C Tables 4.2.6.8 and 6.1.1.4'
F F 0.0171 0.0103 'International Tables Vol C Tables 4.2.6.8 and 6.1.1.4'
Cd Cd -0.8075 1.2024 'International Tables Vol C Tables 4.2.6.8 and 6.1.1.4'

loop_
_geom_angle_atom_site_label_1
_geom_angle_atom_site_label_2
_geom_angle_atom_site_label_3
_geom_angle
_geom_angle_site_symmetry_1
_geom_angle_site_symmetry_3
O5 Cd1 O2 92.1(2) . .
O5 Cd1 O4 79.4(4) . 3
O2 Cd1 O4 164.1(3) . 3
O5 Cd1 N4B 168.6(5) . .
O2 Cd1 N4B 97.0(5) . .
O4 Cd1 N4B 93.3(6) 3 .
O5 Cd1 F1 89.88(15) . .
O2 Cd1 F1 93.40(15) . .
O4 Cd1 F1 99.9(3) 3 .
N4B Cd1 F1 82.7(4) . .
O5 Cd1 O3 95.5(3) . .
O2 Cd1 O3 165.4(3) . .
O4 Cd1 O3 16.1(3) 3 .
N4B Cd1 O3 77.3(5) . .
F1 Cd1 O3 99.1(3) . .
O5 Cd1 N1 85.13(17) . 6_664
O2 Cd1 N1 82.88(18) . 6_664
O4 Cd1 N1 83.0(3) 3 6_664
N4B Cd1 N1 102.8(4) . 6_664
F1 Cd1 N1 173.65(16) . 6_664
O3 Cd1 N1 85.3(3) . 6_664
O5 Cd1 N4A 176.0(5) . .
O2 Cd1 N4A 91.9(5) . .
O4 Cd1 N4A 96.6(6) 3 .
N4B Cd1 N4A 9.1(8) . .
F1 Cd1 N4A 90.5(4) . .
O3 Cd1 N4A 80.5(6) . .
N1 Cd1 N4A 94.8(4) 6_664 .
F1 Cd2 O1 93.15(15) . .
F1 Cd2 O1 93.15(15) . 3
O1 Cd2 O1 172.4(2) . 3
F1 Cd2 N3 99.0(2) . 5_545
O1 Cd2 N3 87.39(13) . 5_545
O1 Cd2 N3 87.39(13) 3 5_545
F1 Cd2 N5 92.4(3) . .
O1 Cd2 N5 82.9(2) . .
O1 Cd2 N5 101.2(2) 3 .
N3 Cd2 N5 165.4(3) 5_545 .
F1 Cd2 N5 92.4(3) . 3
O1 Cd2 N5 101.2(2) . 3
O1 Cd2 N5 82.9(2) 3 3
N3 Cd2 N5 165.4(3) 5_545 3
N5 Cd2 N5 18.3(4) . 3
F1 Cd2 N2 179.2(2) . 1_556
O1 Cd2 N2 86.82(15) . 1_556
O1 Cd2 N2 86.82(15) 3 1_556
N3 Cd2 N2 80.2(3) 5_545 1_556
N5 Cd2 N2 88.4(3) . 1_556
N5 Cd2 N2 88.4(3) 3 1_556
Cd2 F1 Cd1 122.41(9) . 3
Cd2 F1 Cd1 122.41(9) . .
Cd1 F1 Cd1 109.21(16) 3 .
C1 O1 Cd2 127.3(4) . .
C1 O2 Cd1 133.9(4) . .
C4 N1 C5 117.3(5) . .
C4 N1 Cd1 120.0(4) . 6_665
C5 N1 Cd1 122.6(4) . 6_665
O2 C1 O1 128.5(6) . .
O2 C1 C2 116.6(5) . .
O1 C1 C2 114.9(5) . .
C3 C2 C6 118.5(5) . .
C3 C2 C1 122.0(5) . .
C6 C2 C1 119.5(5) . .
C4 C3 C2 118.2(5) . .
C4 C3 H3A 120.9 . .
C2 C3 H3A 120.9 . .
N1 C4 C3 124.1(5) . .
N1 C4 H4A 118.0 . .
C3 C4 H4A 118.0 . .
N1 C5 C6 122.6(5) . .
N1 C5 H5A 118.7 . .
C6 C5 H5A 118.7 . .
C5 C6 C2 119.3(6) . .
C5 C6 H6A 120.3 . .
C2 C6 H6A 120.3 . .
O4 O3 C7 58.8(15) 3 .
O4 O3 Cd1 79.8(15) 3 .
C7 O3 Cd1 123.4(7) . .
O3 O4 C7 92.8(18) 3 .
O3 O4 Cd1 84.2(16) 3 3
C7 O4 Cd1 139.9(10) . 3
O4 C7 O4 119.8(15) 3 .
O4 C7 O3 28.4(6) 3 .
O4 C7 O3 127.2(9) . .
O4 C7 O3 127.2(9) 3 3
O4 C7 O3 28.4(6) . 3
O3 C7 O3 118.2(11) . 3
O4 C7 C8 114.3(8) 3 .
O4 C7 C8 114.3(7) . .
O3 C7 C8 118.2(5) . .
O3 C7 C8 118.2(5) 3 .
C12 C8 C12 103.3(10) . 3
C12 C8 C9 45.7(6) . 3
C12 C8 C9 122.9(10) 3 3
C12 C8 C9 122.9(10) . .
C12 C8 C9 45.7(6) 3 .
C9 C8 C9 104.6(9) 3 .
C12 C8 C7 119.9(7) . .
C12 C8 C7 119.9(7) 3 .
C9 C8 C7 117.1(6) 3 .
C9 C8 C7 117.1(6) . .
C12 C9 C10 88.9(9) 3 .
C12 C9 C8 65.1(5) 3 .
C10 C9 C8 115.9(10) . .
C12 C9 C11 53.0(7) 3 3
C10 C9 C11 36.0(5) . 3
C8 C9 C11 94.3(8) . 3
C12 C9 H9A 115.1 3 .
C10 C9 H9A 123.9 . .
C8 C9 H9A 120.1 . .
C11 C9 H9A 135.9 3 .
C11 C10 N2 64.3(5) 3 .
C11 C10 C9 89.3(9) 3 .
N2 C10 C9 122.8(11) . .
C11 C10 C12 51.3(7) 3 3
N2 C10 C12 100.4(8) . 3
C9 C10 C12 38.0(5) . 3
C11 C10 H10A 118.6 3 .
N2 C10 H10A 120.7 . .
C9 C10 H10A 116.5 . .
C12 C10 H10A 128.0 3 .
C11 N2 C11 95.7(11) . 3
C11 N2 C10 43.9(6) . 3
C11 N2 C10 115.2(11) 3 3
C11 N2 C10 115.2(11) . .
C11 N2 C10 43.9(6) 3 .
C10 N2 C10 101.2(10) 3 .
C11 N2 Cd2 127.5(7) . 1_554
C11 N2 Cd2 127.5(7) 3 1_554
C10 N2 Cd2 116.7(6) 3 1_554
C10 N2 Cd2 116.7(6) . 1_554
C10 C11 N2 71.8(5) 3 .
C10 C11 C12 93.6(9) 3 .
N2 C11 C12 128.9(12) . .
C10 C11 C9 54.7(7) 3 3
N2 C11 C9 106.8(9) . 3
C12 C11 C9 39.0(5) . 3
C10 C11 C11 95.4(6) 3 3
N2 C11 C11 42.1(5) . 3
C12 C11 C11 94.2(5) . 3
C9 C11 C11 94.8(4) 3 3
C10 C11 H11A 105.3 3 .
N2 C11 H11A 112.4 . .
C12 C11 H11A 118.8 . .
C9 C11 H11A 126.1 3 .
C11 C11 H11A 139.0 3 .
C9 C12 C8 69.2(5) 3 .
C9 C12 C11 88.1(9) 3 .
C8 C12 C11 114.3(11) . .
C9 C12 C10 53.0(6) 3 3
C8 C12 C10 98.8(8) . 3
C11 C12 C10 35.1(5) . 3
C9 C12 H12A 123.0 3 .
C8 C12 H12A 124.7 . .
C11 C12 H12A 119.4 . .
C10 C12 H12A 133.0 3 .
C13 O5 Cd1 134.7(5) . .
C16 N3 C16 114.5(8) 3 .
C16 N3 Cd2 121.4(4) 3 5_554
C16 N3 Cd2 121.4(4) . 5_554
O5 C13 O5 127.6(8) . 3
O5 C13 C14 116.2(4) . .
O5 C13 C14 116.2(4) 3 .
C15 C14 C15 116.2(9) 3 .
C15 C14 C13 121.7(4) 3 .
C15 C14 C13 121.7(4) . .
C14 C15 C16 120.1(7) . .
C14 C15 H15A 119.6 . .
C16 C15 H15A 120.3 . .
N3 C16 C15 124.2(7) . .
N3 C16 H16A 118.1 . .
C15 C16 H16A 117.7 . .
C17A N4A C21A 116(3) . .
C17A N4A Cd1 125(2) . .
C21A N4A Cd1 119.4(17) . .
N4A C17A C18A 126(2) . .
N4A C17A H17A 117.0 . .
C18A C17A H17A 117.0 . .
C17A C18A C19A 119.7(16) . .
C17A C18A H18A 120.2 . .
C19A C18A H18A 120.2 . .
C18A C19A C20A 113.4(15) . .
C18A C19A C22A 123.6(14) . .
C20A C19A C22A 123.0(15) . .
C21A C20A C19A 122.2(17) . .
C21A C20A H20A 118.9 . .
C19A C20A H20A 118.9 . .
C20A C21A N4A 123(2) . .
C20A C21A H21A 118.4 . .
N4A C21A H21A 118.4 . .
C19A C22A H22A 109.5 . .
C19A C22A H22B 109.5 . .
H22A C22A H22B 109.5 . .
C19A C22A H22C 109.5 . .
H22A C22A H22C 109.5 . .
H22B C22A H22C 109.5 . .
C21B N4B C17B 114(3) . .
C21B N4B Cd1 123.8(19) . .
C17B N4B Cd1 121.9(16) . .
C18B C17B N4B 122.1(19) . .
C18B C17B H17B 119.0 . .
N4B C17B H17B 119.0 . .
C19B C18B C17B 122.3(16) . .
C19B C18B H18B 118.9 . .
C17B C18B H18B 118.9 . .
C18B C19B C20B 117.6(16) . .
C18B C19B C22B 112.1(13) . .
C20B C19B C22B 130.3(15) . .
C19B C20B C21B 118.0(17) . .
C19B C20B H20B 121.0 . .
C21B C20B H20B 121.0 . .
N4B C21B C20B 126(2) . .
N4B C21B H21B 116.9 . .
C20B C21B H21B 116.9 . .
C19B C22B H22D 109.5 . .
C19B C22B H22E 109.5 . .
H22D C22B H22E 109.5 . .
C19B C22B H22F 109.5 . .
H22D C22B H22F 109.5 . .
H22E C22B H22F 109.5 . .
N5 N5 C27 87.4(8) 3 3
N5 N5 C27 58.1(6) 3 .
C27 N5 C27 29.2(11) 3 .
N5 N5 C23 151.0(4) 3 .
C27 N5 C23 91.2(10) 3 .
C27 N5 C23 116.4(11) . .
N5 N5 Cd2 80.83(19) 3 .
C27 N5 Cd2 137.4(7) 3 .
C27 N5 Cd2 123.2(7) . .
C23 N5 Cd2 117.9(8) . .
C24 C23 N5 123.2(15) . .
C24 C23 C27 85.6(11) . 3
N5 C23 C27 38.7(7) . 3
C24 C23 H23A 118.4 . .
N5 C23 H23A 118.4 . .
C27 C23 H23A 154.4 3 .
C23 C24 C25 115.5(15) . .
C23 C24 H24A 122.2 . .
C25 C24 H24A 122.2 . .
C26 C25 C24 122.5(15) . .
C26 C25 C28 121.4(16) . .
C24 C25 C28 116.0(15) . .
C26 C25 C27 43.7(7) . 3
C24 C25 C27 79.9(11) . 3
C28 C25 C27 159.1(14) . 3
C27 C26 C27 28.4(11) 3 .
C27 C26 C25 89.5(9) 3 .
C27 C26 C25 115.1(11) . .
C27 C26 C25 115.1(11) 3 3
C27 C26 C25 89.5(9) . 3
C25 C26 C25 124.3(10) . 3
C27 C26 H26A 150.1 3 .
C27 C26 H26A 131.9 . .
C25 C26 H26A 112.2 . .
C25 C26 H26A 70.2 3 .
C27 C27 N5 92.6(8) 3 3
C27 C27 C26 75.8(6) 3 .
N5 C27 C26 151.0(11) 3 .
C27 C27 N5 58.1(6) 3 .
N5 C27 N5 34.5(8) 3 .
C26 C27 N5 127.2(11) . .
C27 C27 C23 134.4(6) 3 3
N5 C27 C23 50.1(7) 3 3
C26 C27 C23 122.4(8) . 3
N5 C27 C23 81.5(8) . 3
C27 C27 C25 118.4(6) 3 3
N5 C27 C25 125.2(9) 3 3
C26 C27 C25 46.8(7) . 3
N5 C27 C25 139.4(8) . 3
C23 C27 C25 78.1(8) 3 3
C27 C27 H27A 149.3 3 .
N5 C27 H27A 91.0 3 .
C26 C27 H27A 112.6 . .
N5 C27 H27A 120.1 . .
C23 C27 H27A 67.7 3 .
C25 C27 H27A 83.4 3 .
C25 C28 H28A 109.5 . .
C25 C28 H28B 109.5 . .
H28A C28 H28B 109.5 . .
C25 C28 H28C 109.5 . .
H28A C28 H28C 109.5 . .
H28B C28 H28C 109.5 . .
B1 B1 F2 106(4) 2_665 2_665
B1 B1 F4 84(3) 2_665 2_665
F2 B1 F4 162(2) 2_665 2_665
B1 B1 F4 66(3) 2_665 .
F2 B1 F4 40.1(19) 2_665 .
F4 B1 F4 146.4(18) 2_665 .
B1 B1 F3 134.6(12) 2_665 .
F2 B1 F3 81.8(19) 2_665 .
F4 B1 F3 80.6(17) 2_665 .
F4 B1 F3 109.2(8) . .
B1 B1 F2 45(3) 2_665 .
F2 B1 F2 149(2) 2_665 .
F4 B1 F2 38.9(15) 2_665 .
F4 B1 F2 109.9(8) . .
F3 B1 F2 109.4(8) . .
B1 B1 F5 113.8(10) 2_665 .
F2 B1 F5 93(2) 2_665 .
F4 B1 F5 96.2(19) 2_665 .
F4 B1 F5 109.2(8) . .
F3 B1 F5 110.2(8) . .
F2 B1 F5 109.0(8) . .
B1 B1 F5 45.4(10) 2_665 2_665
F2 B1 F5 104(2) 2_665 2_665
F4 B1 F5 93.9(18) 2_665 2_665
F4 B1 F5 76.2(18) . 2_665
F3 B1 F5 174.3(19) . 2_665
F2 B1 F5 66.4(17) . 2_665
F5 B1 F5 68.7(16) . 2_665
B1 B1 F3 30.6(9) 2_665 2_665
F2 B1 F3 95(2) 2_665 2_665
F4 B1 F3 86.8(17) 2_665 2_665
F4 B1 F3 59.7(13) . 2_665
F3 B1 F3 105.8(16) . 2_665
F2 B1 F3 54.6(13) . 2_665
F5 B1 F3 143.9(17) . 2_665
F5 B1 F3 75.3(13) 2_665 2_665
F4 F2 B1 92(3) 2_665 2_665
F4 F2 B1 64(2) 2_665 .
B1 F2 B1 29(2) 2_665 .
F4 F2 F3 127(3) 2_665 2_665
B1 F2 F3 59.0(17) 2_665 2_665
B1 F2 F3 80.5(15) . 2_665
B1 F3 F2 39.2(13) . 2_665
B1 F3 F4 46.7(12) . 2_665
F2 F3 F4 85.9(12) 2_665 2_665
B1 F3 B1 14.8(7) . 2_665
F2 F3 B1 44.9(8) 2_665 2_665
F4 F3 B1 43.9(8) 2_665 2_665
F2 F4 B1 78(2) 2_665 2_665
F2 F4 B1 48(2) 2_665 .
B1 F4 B1 29.9(17) 2_665 .
F2 F4 F3 116(3) 2_665 2_665
B1 F4 F3 52.6(14) 2_665 2_665
B1 F4 F3 76.4(14) . 2_665
B1 F5 B1 20.8(10) . 2_665

loop_
_geom_bond_atom_site_label_1
_geom_bond_atom_site_label_2
_geom_bond_distance
_geom_bond_site_symmetry_2
Cd1 O5 2.249(4) .
Cd1 O2 2.262(4) .
Cd1 O4 2.263(11) 3
Cd1 N4B 2.26(4) .
Cd1 F1 2.271(2) .
Cd1 O3 2.288(9) .
Cd1 N1 2.346(4) 6_664
Cd1 N4A 2.42(4) .
Cd2 F1 2.239(4) .
Cd2 O1 2.292(5) .
Cd2 O1 2.292(5) 3
Cd2 N3 2.333(7) 5_545
Cd2 N5 2.370(9) .
Cd2 N5 2.370(9) 3
Cd2 N2 2.371(10) 1_556
F1 Cd1 2.271(2) 3
O1 C1 1.260(8) .
O2 C1 1.228(7) .
N1 C4 1.331(8) .
N1 C5 1.334(8) .
N1 Cd1 2.346(4) 6_665
C1 C2 1.529(7) .
C2 C3 1.378(8) .
C2 C6 1.385(8) .
C3 C4 1.376(8) .
C3 H3A 0.9300 .
C4 H4A 0.9300 .
C5 C6 1.378(8) .
C5 H5A 0.9300 .
C6 H6A 0.9300 .
O3 O4 0.637(10) 3
O3 C7 1.336(10) .
O4 O3 0.637(10) 3
O4 C7 1.144(12) .
O4 Cd1 2.263(11) 3
C7 O4 1.144(12) 3
C7 O3 1.336(10) 3
C7 C8 1.517(12) .
C8 C12 1.370(5) .
C8 C12 1.370(5) 3
C8 C9 1.412(5) 3
C8 C9 1.412(5) .
C9 C12 1.081(14) 3
C9 C10 1.402(5) .
C9 C11 1.719(15) 3
C9 H9A 0.9600 .
C10 C11 1.011(14) 3
C10 N2 1.385(5) .
C10 C12 1.755(15) 3
C10 H10A 0.9599 .
N2 C11 1.313(5) .
N2 C11 1.313(5) 3
N2 C10 1.385(5) 3
N2 Cd2 2.371(10) 1_554
C11 C10 1.011(14) 3
C11 C12 1.373(5) .
C11 C9 1.719(15) 3
C11 C11 1.948(18) 3
C11 H11A 0.9601 .
C12 C9 1.081(14) 3
C12 C10 1.755(15) 3
C12 H12A 0.9599 .
O5 C13 1.231(6) .
N3 C16 1.312(8) 3
N3 C16 1.312(8) .
N3 Cd2 2.333(6) 5_554
C13 O5 1.231(6) 3
C13 C14 1.508(12) .
C14 C15 1.351(9) 3
C14 C15 1.351(9) .
C15 C16 1.385(10) .
C15 H15A 0.9599 .
C16 H16A 0.9601 .
N4A C17A 1.24(3) .
N4A C21A 1.35(3) .
C17A C18A 1.374(10) .
C17A H17A 0.9300 .
C18A C19A 1.375(10) .
C18A H18A 0.9300 .
C19A C20A 1.379(10) .
C19A C22A 1.47(2) .
C20A C21A 1.31(2) .
C20A H20A 0.9300 .
C21A H21A 0.9300 .
C22A H22A 0.9600 .
C22A H22B 0.9600 .
C22A H22C 0.9600 .
N4B C21B 1.34(3) .
N4B C17B 1.39(3) .
C17B C18B 1.376(10) .
C17B H17B 0.9300 .
C18B C19B 1.368(10) .
C18B H18B 0.9300 .
C19B C20B 1.375(10) .
C19B C22B 1.58(2) .
C20B C21B 1.40(2) .
C20B H20B 0.9300 .
C21B H21B 0.9300 .
C22B H22D 0.9600 .
C22B H22E 0.9600 .
C22B H22F 0.9600 .
N5 N5 0.755(15) 3
N5 C27 1.132(15) 3
N5 C27 1.332(16) .
N5 C23 1.389(18) .
C23 C24 1.36(2) .
C23 C27 1.81(2) 3
C23 H23A 0.9300 .
C24 C25 1.42(2) .
C24 H24A 0.9300 .
C25 C26 1.402(18) .
C25 C28 1.51(2) .
C25 C27 1.92(2) 3
C26 C27 1.329(16) 3
C26 C27 1.329(16) .
C26 C25 1.402(18) 3
C26 H26A 0.9135 .
C27 C27 0.65(3) 3
C27 N5 1.132(15) 3
C27 C23 1.81(2) 3
C27 C25 1.92(2) 3
C27 H27A 0.9272 .
C28 H28A 0.9600 .
C28 H28B 0.9600 .
C28 H28C 0.9600 .
B1 B1 0.70(4) 2_665
B1 F2 1.03(4) 2_665
B1 F4 1.28(4) 2_665
B1 F4 1.395(10) .
B1 F3 1.398(10) .
B1 F2 1.398(10) .
B1 F5 1.399(10) .
B1 F5 1.80(3) 2_665
B1 F3 1.95(3) 2_665
F2 F4 0.90(3) 2_665
F2 B1 1.03(4) 2_665
F2 F3 1.62(3) 2_665
F3 F2 1.62(3) 2_665
F3 F4 1.74(4) 2_665
F3 B1 1.95(3) 2_665
F4 F2 0.90(3) 2_665
F4 B1 1.28(4) 2_665
F4 F3 1.74(4) 2_665
F5 B1 1.80(3) 2_665
